data_7057824
loop_
_publ_author_name
'Shanmugapriya, A.'
'Dallemer, F.'
'Prabhakaran, R.'

_publ_section_title
;
 Synthesis, characterisation, crystal structures and biological studies of
 palladium(ii) complexes containing
 5-(2-hydroxy-3-methoxy-phenyl)-2,4-dihydro[1,2,4]triazole-3-thione
 derivatives
;
_journal_issue 23
_journal_name_full 'New Journal of Chemistry'
_journal_page_first 18850
_journal_paper_doi 10.1039/C8NJ03714K
_journal_volume 42
_journal_year 2018
_chemical_formula_moiety '2(C30 H26 N6 O4 Pd S2), Cl'
_chemical_formula_sum 'C60 H52 Cl N12 O8 Pd2 S4'
_chemical_formula_weight 1445.62
_space_group_crystal_system triclinic
_space_group_IT_number 2
_space_group_name_Hall '-P 1'
_space_group_name_H-M_alt 'P -1'
_symmetry_space_group_name_Hall '-P 1'
_symmetry_space_group_name_H-M 'P -1'
_atom_sites_solution_hydrogens geom
_atom_sites_solution_primary dual
_audit_creation_date 2017-04-13
_audit_creation_method
;
Olex2 1.2
(compiled 2017.03.28 svn.r3405 for OlexSys, GUI svn.r5335)
;
_audit_update_record
;
2018-07-25 deposited with the CCDC.
2018-10-09 downloaded from the CCDC.
;
_cell_angle_alpha 74.7310(10)
_cell_angle_beta 87.4550(10)
_cell_angle_gamma 84.5360(10)
_cell_formula_units_Z 2
_cell_length_a 12.88650(10)
_cell_length_b 13.4398(2)
_cell_length_c 19.0250(3)
_cell_measurement_reflns_used 70651
_cell_measurement_temperature 293
_cell_measurement_theta_max 28.4730
_cell_measurement_theta_min 3.7240
_cell_volume 3163.58(7)
_computing_cell_refinement 'CrysAlisPro 1.171.39.18b (Rigaku OD, 2015)'
_computing_data_collection 'CrysAlisPro 1.171.39.18b (Rigaku OD, 2015)'
_computing_data_reduction 'CrysAlisPro 1.171.39.18b (Rigaku OD, 2015)'
_computing_molecular_graphics 'Olex2 (Dolomanov et al., 2009)'
_computing_publication_material 'Olex2 (Dolomanov et al., 2009)'
_computing_structure_refinement 'ShelXL (Sheldrick, 2015)'
_computing_structure_solution 'ShelXT (Sheldrick, 2015)'
_diffrn_ambient_temperature 293
_diffrn_detector 'CCD plate'
_diffrn_detector_area_resol_mean 5.3048
_diffrn_detector_type AtlasS2
_diffrn_measured_fraction_theta_full 0.998
_diffrn_measured_fraction_theta_max 0.998
_diffrn_measurement_details
;
List of Runs (angles in degrees, time in seconds):

  # Type    Start    End  Width  t~exp~   \w     \q     \k     \f   Frames
#--------------------------------------------------------------------------
  1  \w    -24.00  85.00   1.00    7.00    --    8.41  77.00 -60.00  109
  2  \w    -20.00  82.00   1.00    7.00    --    8.41  57.00-180.00  102
  3  \w     -5.00  60.00   1.00    7.00    --    8.41-117.00 -58.07   65
  4  \w    -16.00  83.00   1.00    7.00    --    8.41  38.00 120.00   99
  5  \w    -63.00  40.00   1.00    7.00    --   10.00 -64.00 157.35  103
  6  \w    -65.00  42.00   1.00    7.00    --   10.00 -73.00  19.72  107
  7  \w    -18.00  53.00   1.00    7.00    --   10.00-102.00  79.61   71
  8  \w    -78.00 -35.00   1.00    7.00    --   -7.55 147.00 138.87   43
  9  \w    -20.00  33.00   1.00    7.00    --   -7.55 -99.00 -60.00   53
 10  \w    -81.00 -37.00   1.00    7.00    --   -7.55 151.00 113.76   44
 11  \w    -20.00  49.00   1.00    7.00    --    8.41 -99.00  60.00   69
 12  \w     14.00  80.00   1.00    7.00    --    8.41-149.00  21.83   66
 13  \w    -14.00  55.00   1.00    7.00    --   10.00-106.00 151.47   69
 14  \w    -20.00  33.00   1.00    7.00    --   -7.55 -99.00-180.00   53
 15  \w    -49.00  72.00   1.00    7.00    --   -7.55  19.00 -30.00  121
 16  \w    -16.00  83.00   1.00    7.00    --    8.41  38.00   0.00   99
 17  \w    -80.00  97.00   1.00    7.00    --    8.41   0.00-180.00  177
 18  \w    -80.00  97.00   1.00    7.00    --    8.41   0.00-150.00  177
 19  \w    -16.00  83.00   1.00    7.00    --    8.41  38.00-150.00   99
 20  \w    -80.00  97.00   1.00    7.00    --    8.41   0.00 -90.00  177
 21  \w    -80.00  95.00   1.00    7.00    --    8.41   0.00 -60.00  175
 22  \w    -80.00  97.00   1.00    7.00    --    8.41   0.00-120.00  177
;
_diffrn_measurement_device 'four-circle diffractometer'
_diffrn_measurement_device_type 'SuperNova, Dual, Cu at home/near, AtlasS2'
_diffrn_measurement_method '\w scans'
_diffrn_orient_matrix_type 'CrysAlisPro convention (1999,Acta A55,543-557)'
_diffrn_orient_matrix_UB_11 0.0300975000
_diffrn_orient_matrix_UB_12 -0.0420830000
_diffrn_orient_matrix_UB_13 0.0228599000
_diffrn_orient_matrix_UB_21 -0.0413433000
_diffrn_orient_matrix_UB_22 -0.0066191000
_diffrn_orient_matrix_UB_23 0.0262463000
_diffrn_orient_matrix_UB_31 -0.0210582000
_diffrn_orient_matrix_UB_32 -0.0346516000
_diffrn_orient_matrix_UB_33 -0.0168145000
_diffrn_radiation_monochromator mirror
_diffrn_radiation_probe x-ray
_diffrn_radiation_type MoK\a
_diffrn_radiation_wavelength 0.71073
_diffrn_reflns_av_R_equivalents 0.0368
_diffrn_reflns_av_unetI/netI 0.0130
_diffrn_reflns_Laue_measured_fraction_full 0.998
_diffrn_reflns_Laue_measured_fraction_max 0.998
_diffrn_reflns_limit_h_max 15
_diffrn_reflns_limit_h_min -15
_diffrn_reflns_limit_k_max 15
_diffrn_reflns_limit_k_min -15
_diffrn_reflns_limit_l_max 22
_diffrn_reflns_limit_l_min -22
_diffrn_reflns_number 172190
_diffrn_reflns_point_group_measured_fraction_full 0.998
_diffrn_reflns_point_group_measured_fraction_max 0.998
_diffrn_reflns_theta_full 24.712
_diffrn_reflns_theta_max 24.712
_diffrn_reflns_theta_min 3.177
_diffrn_source 'micro-focus sealed X-ray tube'
_diffrn_source_type 'SuperNova (Mo) X-ray Source'
_exptl_absorpt_coefficient_mu 0.806
_exptl_absorpt_correction_T_max 1.00000
_exptl_absorpt_correction_T_min 0.71271
_exptl_absorpt_correction_type multi-scan
_exptl_absorpt_process_details
;
CrysAlisPro 1.171.39.18b (Rigaku Oxford Diffraction, 2015)
Empirical absorption correction using spherical harmonics,
 implemented in SCALE3 ABSPACK scaling algorithm.
;
_exptl_crystal_colour orange
_exptl_crystal_colour_primary orange
_exptl_crystal_density_diffrn 1.518
_exptl_crystal_description prism
_exptl_crystal_F_000 1466
_exptl_crystal_size_max 0.38
_exptl_crystal_size_mid 0.28
_exptl_crystal_size_min 0.24
_refine_diff_density_max 0.922
_refine_diff_density_min -0.602
_refine_diff_density_rms 0.060
_refine_ls_extinction_method none
_refine_ls_goodness_of_fit_ref 1.064
_refine_ls_hydrogen_treatment constr
_refine_ls_matrix_type full
_refine_ls_number_parameters 778
_refine_ls_number_reflns 10769
_refine_ls_number_restraints 36
_refine_ls_restrained_S_all 1.116
_refine_ls_R_factor_all 0.0382
_refine_ls_R_factor_gt 0.0331
_refine_ls_shift/su_max 0.002
_refine_ls_shift/su_mean 0.000
_refine_ls_structure_factor_coef Fsqd
_refine_ls_weighting_details 'w=1/[\s^2^(Fo^2^)+(0.0412P)^2^+3.1287P] where P=(Fo^2^+2Fc^2^)/3'
_refine_ls_weighting_scheme calc
_refine_ls_wR_factor_gt 0.0827
_refine_ls_wR_factor_ref 0.0871
_reflns_Friedel_coverage 0.000
_reflns_number_gt 9659
_reflns_number_total 10769
_reflns_threshold_expression 'I > 2\s(I)'
_cod_data_source_file c8nj03714k2.cif
_cod_data_source_block apl16dp
_cod_depositor_comments 'Adding full bibliography for 7057823--7057824.cif.'
_cod_database_code 7057824
_shelx_shelxl_version_number 2016/4
_chemical_oxdiff_formula 'c57 h52 n6 o4 p2 s2 Pd1'
_shelx_space_group_comment
;
The symmetry employed for this shelxl refinement is uniquely defined
by the following loop, which should always be used as a source of
symmetry information in preference to the above space-group names.
They are only intended as comments.
;
_diffrn_oxdiff_ac3_digest_frames
;
01d360f5c38ceca04c26bb0d3076aeed2c000274adb
;
_reflns_odcompleteness_completeness 99.80
_reflns_odcompleteness_iscentric 1
_reflns_odcompleteness_theta 24.66
_olex2_refinement_description
;
1. Fixed Uiso
 At 1.2 times of:
  All C(H) groups, All N(H) groups
 At 1.5 times of:
  All C(H,H,H) groups, All O(H) groups
2. Uiso/Uaniso restraints and constraints
C39 \\sim C44 \\sim C43 \\sim C42 \\sim C41 \\sim C40: within 1.7A with sigma
of 0.005 and sigma for terminal atoms of 0.01
3.a Aromatic/amide H refined with riding coordinates:
 N3(H3A), N4(H4), C1(H1), C3(H3B), C4(H4A), C5(H5), C11(H11), C12(H12),
 C13(H13), C14(H14), C15(H15), C19(H19), C20(H20), C21(H21), C22(H22), C23(H23),
  C25(H25), C26(H26), C27(H27), N8(H8), N9(H9), N10(H10), C30(H30), C32(H32),
 C33(H33), C34(H34), C48(H48), C50(H50), C51(H51), C52(H52), C54(H54), C55(H55),
  C56(H56)
3.b Idealised Me refined as rotating group:
 C8(H8A,H8B,H8C), C29(H29A,H29B,H29C), C37(H37A,H37B,H37C), C59(H59A,H59B,H59C)
3.c Idealised tetrahedral OH refined as rotating group:
 O3(H3), O7(H7)
;
_olex2_submission_special_instructions 'No special instructions were received'
_oxdiff_exptl_absorpt_empirical_details
;
Empirical correction (ABSPACK) includes:
- Absorption correction using spherical harmonics
- Frame scaling
;
_oxdiff_exptl_absorpt_empirical_full_max 1.464
_oxdiff_exptl_absorpt_empirical_full_min 0.777

loop_
_space_group_symop_operation_xyz
'x, y, z'
'-x, -y, -z'

loop_
_atom_site_label
_atom_site_type_symbol
_atom_site_fract_x
_atom_site_fract_y
_atom_site_fract_z
_atom_site_U_iso_or_equiv
_atom_site_adp_type
_atom_site_occupancy
_atom_site_site_symmetry_order
_atom_site_calc_flag
_atom_site_refinement_flags_posn
_atom_site_refinement_flags_adp
Pd1 Pd 0.76921(2) 0.34348(2) 0.18496(2) 0.03889(7) Uani 1 1 d . .
S1 S 0.92127(6) 0.25605(6) 0.16889(5) 0.04774(18) Uani 1 1 d . .
S2 S 0.69988(6) 0.26738(7) 0.10319(5) 0.0556(2) Uani 1 1 d . .
O1 O 0.63526(15) 0.42641(15) 0.20271(11) 0.0451(5) Uani 1 1 d . .
O2 O 0.45186(16) 0.50945(19) 0.21165(13) 0.0607(6) Uani 1 1 d . .
O3 O 0.31251(19) 0.16005(19) 0.09221(13) 0.0628(6) Uani 1 1 d . .
H3 H 0.265916 0.125874 0.113896 0.094 Uiso 1 1 calc GR .
O4 O 0.1460(2) 0.1237(2) 0.02952(15) 0.0790(8) Uani 1 1 d . .
N1 N 0.84795(17) 0.39538(18) 0.25384(13) 0.0411(5) Uani 1 1 d . .
N2 N 0.95448(17) 0.36793(19) 0.26418(14) 0.0447(6) Uani 1 1 d . .
N3 N 1.09469(18) 0.2660(2) 0.23302(15) 0.0505(6) Uani 1 1 d . .
H3A H 1.113959 0.225718 0.205549 0.061 Uiso 1 1 calc R .
N4 N 0.51371(19) 0.3800(2) 0.11360(15) 0.0523(6) Uani 1 1 d . .
H4 H 0.535530 0.410410 0.143917 0.063 Uiso 1 1 calc R .
N5 N 0.4140(2) 0.3966(2) 0.08813(16) 0.0562(7) Uani 1 1 d . .
N6 N 0.50966(17) 0.28397(19) 0.04081(13) 0.0424(5) Uani 1 1 d . .
C0AA C 0.2726(2) 0.2325(2) 0.03333(16) 0.0463(7) Uani 1 1 d . .
C1 C 0.8065(2) 0.4527(2) 0.29447(17) 0.0470(7) Uani 1 1 d . .
H1 H 0.851009 0.468225 0.326555 0.056 Uiso 1 1 calc R .
C2 C 0.7003(2) 0.4953(2) 0.29598(17) 0.0480(7) Uani 1 1 d . .
C3 C 0.6740(3) 0.5549(3) 0.3467(2) 0.0628(9) Uani 1 1 d . .
H3B H 0.724890 0.563465 0.377265 0.075 Uiso 1 1 calc R .
C4 C 0.5758(3) 0.5998(3) 0.3512(2) 0.0754(11) Uani 1 1 d . .
H4A H 0.560233 0.639697 0.384136 0.090 Uiso 1 1 calc R .
C5 C 0.4981(3) 0.5863(3) 0.3065(2) 0.0682(10) Uani 1 1 d . .
H5 H 0.430945 0.617162 0.309787 0.082 Uiso 1 1 calc R .
C6 C 0.5202(2) 0.5280(2) 0.25825(17) 0.0499(7) Uani 1 1 d . .
C7 C 0.6223(2) 0.4807(2) 0.25146(16) 0.0429(6) Uani 1 1 d . .
C8 C 0.3444(3) 0.5431(3) 0.2179(2) 0.0737(11) Uani 1 1 d . .
H8A H 0.304784 0.518468 0.185352 0.111 Uiso 1 1 calc GR .
H8B H 0.335852 0.617372 0.205505 0.111 Uiso 1 1 calc GR .
H8C H 0.320084 0.516109 0.267080 0.111 Uiso 1 1 calc GR .
C9 C 0.9923(2) 0.3030(2) 0.22793(17) 0.0434(7) Uani 1 1 d . .
C10 C 1.1740(2) 0.2831(2) 0.2760(2) 0.0523(8) Uani 1 1 d . .
C11 C 1.1563(3) 0.3236(3) 0.3355(2) 0.0622(9) Uani 1 1 d . .
H11 H 1.088863 0.344181 0.348593 0.075 Uiso 1 1 calc R .
C12 C 1.2409(3) 0.3330(3) 0.3754(3) 0.0808(12) Uani 1 1 d . .
H12 H 1.229507 0.360423 0.415403 0.097 Uiso 1 1 calc R .
C13 C 1.3401(3) 0.3032(4) 0.3572(3) 0.0931(15) Uani 1 1 d . .
H13 H 1.395736 0.309585 0.384723 0.112 Uiso 1 1 calc R .
C14 C 1.3574(3) 0.2634(4) 0.2976(3) 0.0960(15) Uani 1 1 d . .
H14 H 1.424987 0.242966 0.284815 0.115 Uiso 1 1 calc R .
C15 C 1.2750(3) 0.2537(3) 0.2569(3) 0.0734(11) Uani 1 1 d . .
H15 H 1.287286 0.227360 0.216439 0.088 Uiso 1 1 calc R .
C16 C 0.5730(2) 0.3121(2) 0.08666(16) 0.0445(7) Uani 1 1 d . .
C17 C 0.4134(2) 0.3371(2) 0.04389(17) 0.0465(7) Uani 1 1 d . .
C18 C 0.5390(2) 0.2169(2) -0.00629(16) 0.0444(7) Uani 1 1 d . .
C19 C 0.5240(3) 0.2555(3) -0.08009(18) 0.0549(8) Uani 1 1 d . .
H19 H 0.496343 0.323310 -0.099167 0.066 Uiso 1 1 calc R .
C20 C 0.5512(3) 0.1907(3) -0.1253(2) 0.0657(9) Uani 1 1 d . .
H20 H 0.540234 0.214789 -0.175166 0.079 Uiso 1 1 calc R .
C21 C 0.5939(3) 0.0923(3) -0.0972(2) 0.0654(9) Uani 1 1 d . .
H21 H 0.612459 0.049725 -0.127949 0.079 Uiso 1 1 calc R .
C22 C 0.6096(3) 0.0557(3) -0.0238(2) 0.0663(9) Uani 1 1 d . .
H22 H 0.639743 -0.011225 -0.004984 0.080 Uiso 1 1 calc R .
C23 C 0.5806(3) 0.1179(3) 0.02245(19) 0.0549(8) Uani 1 1 d . .
H23 H 0.589454 0.092730 0.072448 0.066 Uiso 1 1 calc R .
C24 C 0.3207(2) 0.3224(2) 0.00637(17) 0.0462(7) Uani 1 1 d . .
C25 C 0.2792(3) 0.3978(3) -0.05288(19) 0.0576(8) Uani 1 1 d . .
H25 H 0.311831 0.458279 -0.071565 0.069 Uiso 1 1 calc R .
C26 C 0.1897(3) 0.3824(3) -0.0836(2) 0.0658(9) Uani 1 1 d . .
H26 H 0.161151 0.433652 -0.122537 0.079 Uiso 1 1 calc R .
C27 C 0.1418(3) 0.2925(3) -0.05773(19) 0.0622(9) Uani 1 1 d . .
H27 H 0.081593 0.282946 -0.079448 0.075 Uiso 1 1 calc R .
C28 C 0.1826(2) 0.2167(3) 0.00019(18) 0.0524(8) Uani 1 1 d . .
C29 C 0.0399(4) 0.1140(4) 0.0187(3) 0.0990(15) Uani 1 1 d . .
H29A H 0.029811 0.117772 -0.031676 0.148 Uiso 1 1 calc GR .
H29B H -0.002711 0.168989 0.032026 0.148 Uiso 1 1 calc GR .
H29C H 0.020586 0.048549 0.048370 0.148 Uiso 1 1 calc GR .
Pd2 Pd 0.94618(2) 0.87202(2) 0.51517(2) 0.04280(8) Uani 1 1 d . .
S3 S 0.78500(6) 0.94809(7) 0.52660(4) 0.04902(19) Uani 1 1 d . .
S4 S 0.89227(6) 0.84961(8) 0.40638(5) 0.0616(2) Uani 1 1 d . .
O5 O 1.08965(16) 0.79897(19) 0.51195(11) 0.0546(6) Uani 1 1 d . .
O6 O 1.25776(19) 0.7017(3) 0.48598(15) 0.0846(9) Uani 1 1 d . .
O7 O 1.03032(19) 0.56849(17) 0.25383(12) 0.0567(6) Uani 1 1 d . .
H7 H 1.026798 0.511862 0.245859 0.085 Uiso 1 1 calc GR .
O8 O 1.07400(19) 0.50812(18) 0.13200(13) 0.0615(6) Uani 1 1 d . .
N7 N 0.97619(18) 0.9053(2) 0.60741(12) 0.0436(6) Uani 1 1 d . .
N8 N 0.89509(19) 0.9540(2) 0.63888(13) 0.0503(6) Uani 1 1 d . .
H8 H 0.904495 0.971159 0.678452 0.060 Uiso 1 1 calc R .
N9 N 0.7284(2) 1.0159(2) 0.64574(15) 0.0609(8) Uani 1 1 d . .
H9 H 0.750482 1.030439 0.683533 0.073 Uiso 1 1 calc R .
N10 N 1.09102(19) 0.7695(2) 0.38053(14) 0.0519(6) Uani 1 1 d . .
H10 H 1.114797 0.768593 0.422246 0.062 Uiso 1 1 calc R .
N11 N 1.14916(19) 0.7353(2) 0.32798(15) 0.0531(7) Uani 1 1 d . .
N12 N 0.98933(17) 0.79348(19) 0.29173(13) 0.0416(5) Uani 1 1 d . .
C30 C 1.0653(2) 0.8901(2) 0.63942(16) 0.0474(7) Uani 1 1 d . .
H30 H 1.068623 0.913624 0.680979 0.057 Uiso 1 1 calc R .
C31 C 1.1581(2) 0.8408(3) 0.61673(16) 0.0487(7) Uani 1 1 d . .
C32 C 1.2481(3) 0.8366(3) 0.65754(18) 0.0606(9) Uani 1 1 d . .
H32 H 1.244668 0.867641 0.695965 0.073 Uiso 1 1 calc R .
C33 C 1.3399(3) 0.7876(4) 0.6413(2) 0.0733(11) Uani 1 1 d . .
H33 H 1.398722 0.786384 0.668177 0.088 Uiso 1 1 calc R .
C34 C 1.3462(3) 0.7397(4) 0.5849(2) 0.0721(11) Uani 1 1 d . .
H34 H 1.408466 0.704266 0.575211 0.086 Uiso 1 1 calc R .
C35 C 1.2610(3) 0.7444(3) 0.54352(18) 0.0619(9) Uani 1 1 d . .
C36 C 1.1648(2) 0.7963(3) 0.55761(16) 0.0502(7) Uani 1 1 d . .
C37 C 1.3510(3) 0.6512(5) 0.4644(3) 0.1046(17) Uani 1 1 d . .
H37A H 1.336679 0.622267 0.425156 0.157 Uiso 1 1 calc GR .
H37B H 1.377203 0.596888 0.504955 0.157 Uiso 1 1 calc GR .
H37C H 1.402149 0.700338 0.448511 0.157 Uiso 1 1 calc GR .
C38 C 0.8018(2) 0.9745(2) 0.60771(16) 0.0472(7) Uani 1 1 d . .
C44 C 0.5603(2) 1.0379(3) 0.69682(13) 0.1309(15) Uani 1 1 d . U
H44 H 0.591173 1.019403 0.742215 0.157 Uiso 1 1 calc . .
C43 C 0.4534(2) 1.0640(4) 0.69145(17) 0.1489(18) Uani 1 1 d . U
H43 H 0.412776 1.062918 0.733250 0.179 Uiso 1 1 calc . .
C42 C 0.40720(15) 1.0917(3) 0.6236(2) 0.1274(16) Uani 1 1 d . U
H42 H 0.335685 1.109179 0.620002 0.153 Uiso 1 1 calc . .
C41 C 0.4679(2) 1.0934(3) 0.56112(16) 0.1031(13) Uani 1 1 d . U
H41 H 0.436991 1.111927 0.515720 0.124 Uiso 1 1 calc . .
C40 C 0.57478(19) 1.0673(3) 0.56649(13) 0.0858(11) Uani 1 1 d . U
H40 H 0.615388 1.068413 0.524684 0.103 Uiso 1 1 calc . .
C39 C 0.62097(15) 1.0396(3) 0.63434(15) 0.0718(10) Uani 1 1 d . U
C45 C 0.9946(2) 0.8040(2) 0.36024(17) 0.0461(7) Uani 1 1 d . .
C46 C 1.0856(2) 0.7507(2) 0.27448(17) 0.0441(7) Uani 1 1 d . .
C47 C 0.8996(2) 0.8255(2) 0.24516(16) 0.0427(7) Uani 1 1 d . .
C48 C 0.8273(3) 0.7569(3) 0.2479(2) 0.0596(9) Uani 1 1 d . .
H48 H 0.836168 0.690566 0.278847 0.072 Uiso 1 1 calc R .
C49 C 0.7403(3) 0.7863(3) 0.2042(2) 0.0718(11) Uani 1 1 d . .
C50 C 0.7293(3) 0.8840(4) 0.1595(2) 0.0723(11) Uani 1 1 d . .
H50 H 0.671170 0.904432 0.130128 0.087 Uiso 1 1 calc R .
C51 C 0.8017(3) 0.9522(4) 0.1570(2) 0.0858(13) Uani 1 1 d . .
H51 H 0.792953 1.018539 0.125969 0.103 Uiso 1 1 calc R .
C52 C 0.8892(3) 0.9230(3) 0.2008(2) 0.0679(10) Uani 1 1 d . .
H52 H 0.938983 0.969137 0.199676 0.082 Uiso 1 1 calc R .
C53 C 1.1091(2) 0.7243(2) 0.20461(17) 0.0443(7) Uani 1 1 d . .
C54 C 1.1600(2) 0.7899(3) 0.14774(19) 0.0556(8) Uani 1 1 d . .
H54 H 1.178269 0.853071 0.152457 0.067 Uiso 1 1 calc R .
C55 C 1.1832(3) 0.7609(3) 0.08436(19) 0.0608(9) Uani 1 1 d . .
H55 H 1.217176 0.804811 0.046077 0.073 Uiso 1 1 calc R .
C56 C 1.1565(2) 0.6668(3) 0.07702(18) 0.0551(8) Uani 1 1 d . .
H56 H 1.173283 0.647519 0.034108 0.066 Uiso 1 1 calc R .
C57 C 1.1057(2) 0.6023(2) 0.13237(17) 0.0464(7) Uani 1 1 d . .
C58 C 1.0806(2) 0.6304(2) 0.19739(16) 0.0432(7) Uani 1 1 d . .
C59 C 1.1097(4) 0.4687(4) 0.0720(2) 0.0890(14) Uani 1 1 d . .
H59A H 1.084267 0.515279 0.027547 0.134 Uiso 1 1 calc GR .
H59B H 1.084503 0.402037 0.077526 0.134 Uiso 1 1 calc GR .
H59C H 1.184592 0.462059 0.070382 0.134 Uiso 1 1 calc GR .
Cl1 Cl 0.84538(7) 0.97207(7) 0.79377(4) 0.0574(2) Uani 1 1 d . .

loop_
_atom_site_aniso_label
_atom_site_aniso_U_11
_atom_site_aniso_U_22
_atom_site_aniso_U_33
_atom_site_aniso_U_23
_atom_site_aniso_U_13
_atom_site_aniso_U_12
Pd1 0.03108(12) 0.04360(13) 0.04476(13) -0.01799(10) -0.00393(9) 0.00289(9)
S1 0.0353(4) 0.0550(4) 0.0605(5) -0.0305(4) -0.0066(3) 0.0052(3)
S2 0.0380(4) 0.0742(5) 0.0658(5) -0.0414(4) -0.0112(4) 0.0093(4)
O1 0.0370(10) 0.0509(11) 0.0511(12) -0.0232(10) -0.0052(9) 0.0077(9)
O2 0.0370(11) 0.0767(16) 0.0723(15) -0.0320(13) -0.0067(11) 0.0141(10)
O3 0.0590(14) 0.0633(15) 0.0621(15) -0.0057(12) -0.0197(12) -0.0062(11)
O4 0.0760(18) 0.0825(18) 0.0796(18) -0.0119(15) -0.0232(14) -0.0283(15)
N1 0.0336(12) 0.0434(13) 0.0496(14) -0.0182(11) -0.0071(10) 0.0013(10)
N2 0.0305(12) 0.0482(14) 0.0603(15) -0.0236(12) -0.0070(11) 0.0014(10)
N3 0.0342(13) 0.0541(15) 0.0695(17) -0.0294(13) -0.0081(12) 0.0068(11)
N4 0.0385(14) 0.0666(17) 0.0599(16) -0.0320(14) -0.0079(12) 0.0023(12)
N5 0.0399(14) 0.0667(17) 0.0684(18) -0.0311(15) -0.0102(13) 0.0059(12)
N6 0.0340(12) 0.0505(14) 0.0446(13) -0.0169(11) -0.0036(10) 0.0006(10)
C0AA 0.0433(16) 0.0519(17) 0.0446(16) -0.0167(14) -0.0082(13) 0.0062(13)
C1 0.0405(16) 0.0543(18) 0.0526(18) -0.0257(15) -0.0051(13) -0.0008(13)
C2 0.0447(17) 0.0506(17) 0.0524(18) -0.0224(15) 0.0029(14) 0.0009(13)
C3 0.052(2) 0.082(2) 0.067(2) -0.044(2) -0.0013(16) 0.0015(17)
C4 0.063(2) 0.097(3) 0.082(3) -0.058(2) 0.009(2) 0.009(2)
C5 0.0476(19) 0.084(3) 0.079(3) -0.039(2) 0.0066(18) 0.0133(18)
C6 0.0444(17) 0.0543(18) 0.0508(18) -0.0169(15) 0.0026(14) 0.0032(14)
C7 0.0394(15) 0.0441(16) 0.0467(16) -0.0166(13) 0.0011(12) 0.0015(12)
C8 0.0380(18) 0.086(3) 0.098(3) -0.031(2) -0.0025(18) 0.0141(17)
C9 0.0353(15) 0.0430(15) 0.0530(17) -0.0154(14) -0.0058(13) 0.0014(12)
C10 0.0380(16) 0.0448(17) 0.076(2) -0.0179(16) -0.0136(15) -0.0007(13)
C11 0.054(2) 0.068(2) 0.069(2) -0.0229(19) -0.0155(17) -0.0022(16)
C12 0.075(3) 0.085(3) 0.091(3) -0.034(2) -0.031(2) -0.004(2)
C13 0.060(3) 0.100(3) 0.124(4) -0.030(3) -0.044(3) -0.008(2)
C14 0.041(2) 0.113(4) 0.145(5) -0.051(3) -0.021(2) 0.000(2)
C15 0.0394(19) 0.084(3) 0.106(3) -0.043(2) -0.0111(19) 0.0033(17)
C16 0.0372(15) 0.0493(17) 0.0489(17) -0.0167(14) -0.0025(13) -0.0018(13)
C17 0.0376(15) 0.0507(17) 0.0522(17) -0.0161(15) -0.0052(13) 0.0006(13)
C18 0.0334(14) 0.0531(17) 0.0506(17) -0.0204(14) -0.0034(12) -0.0022(12)
C19 0.0504(18) 0.063(2) 0.0515(19) -0.0169(16) -0.0046(15) 0.0023(15)
C20 0.061(2) 0.091(3) 0.051(2) -0.0278(19) -0.0035(16) -0.006(2)
C21 0.066(2) 0.075(2) 0.067(2) -0.039(2) -0.0020(18) -0.0055(19)
C22 0.072(2) 0.056(2) 0.076(3) -0.0283(19) -0.0072(19) 0.0020(17)
C23 0.059(2) 0.0536(19) 0.0536(19) -0.0167(15) -0.0081(15) -0.0028(15)
C24 0.0370(15) 0.0553(18) 0.0488(17) -0.0206(14) -0.0036(13) 0.0045(13)
C25 0.0497(19) 0.059(2) 0.058(2) -0.0063(16) -0.0039(15) 0.0001(15)
C26 0.059(2) 0.072(2) 0.058(2) -0.0049(18) -0.0164(17) 0.0068(18)
C27 0.0466(18) 0.087(3) 0.055(2) -0.0230(19) -0.0154(15) 0.0003(18)
C28 0.0484(18) 0.061(2) 0.0516(18) -0.0200(16) -0.0083(14) -0.0062(15)
C29 0.090(3) 0.117(4) 0.101(4) -0.033(3) -0.014(3) -0.048(3)
Pd2 0.03183(12) 0.06116(15) 0.03660(12) -0.01752(11) -0.00187(9) 0.00421(10)
S3 0.0371(4) 0.0708(5) 0.0399(4) -0.0200(4) -0.0035(3) 0.0083(3)
S4 0.0365(4) 0.1046(7) 0.0534(5) -0.0438(5) -0.0071(3) 0.0139(4)
O5 0.0361(11) 0.0830(16) 0.0465(12) -0.0251(11) -0.0091(9) 0.0135(10)
O6 0.0475(14) 0.139(3) 0.0722(17) -0.0498(17) -0.0076(12) 0.0357(15)
O7 0.0647(14) 0.0546(13) 0.0587(13) -0.0301(11) 0.0113(11) -0.0079(11)
O8 0.0695(15) 0.0635(14) 0.0645(14) -0.0402(12) 0.0102(12) -0.0096(12)
N7 0.0361(13) 0.0586(15) 0.0364(12) -0.0151(11) -0.0004(10) 0.0021(11)
N8 0.0416(14) 0.0718(17) 0.0410(13) -0.0247(13) -0.0021(11) 0.0060(12)
N9 0.0464(15) 0.089(2) 0.0541(16) -0.0372(15) -0.0071(12) 0.0162(14)
N10 0.0400(14) 0.0736(18) 0.0489(15) -0.0314(13) -0.0099(11) 0.0091(12)
N11 0.0381(13) 0.0713(17) 0.0590(16) -0.0373(14) -0.0065(12) 0.0102(12)
N12 0.0349(12) 0.0523(14) 0.0436(13) -0.0248(11) -0.0030(10) 0.0033(10)
C30 0.0440(17) 0.0609(19) 0.0362(15) -0.0105(14) -0.0043(13) -0.0032(14)
C31 0.0383(16) 0.065(2) 0.0375(15) -0.0040(14) -0.0031(12) -0.0036(14)
C32 0.0440(18) 0.089(3) 0.0463(18) -0.0121(17) -0.0072(14) -0.0088(17)
C33 0.0399(19) 0.113(3) 0.060(2) -0.010(2) -0.0125(16) -0.0023(19)
C34 0.0350(17) 0.112(3) 0.060(2) -0.012(2) -0.0030(15) 0.0118(18)
C35 0.0411(18) 0.091(3) 0.0485(19) -0.0153(18) -0.0022(14) 0.0105(17)
C36 0.0344(15) 0.069(2) 0.0416(16) -0.0070(15) -0.0044(12) 0.0023(14)
C37 0.065(3) 0.154(5) 0.097(3) -0.055(3) 0.002(2) 0.043(3)
C38 0.0407(16) 0.0560(18) 0.0442(16) -0.0152(14) 0.0000(13) 0.0049(13)
C44 0.068(2) 0.232(4) 0.100(3) -0.076(3) 0.006(2) 0.038(3)
C43 0.076(3) 0.243(4) 0.130(3) -0.075(3) 0.017(3) 0.042(3)
C42 0.056(2) 0.199(4) 0.137(3) -0.076(3) -0.005(2) 0.032(3)
C41 0.054(2) 0.147(3) 0.123(3) -0.070(3) -0.022(2) 0.024(2)
C40 0.0501(19) 0.120(3) 0.097(2) -0.054(2) -0.0108(18) 0.0216(19)
C39 0.0428(17) 0.105(2) 0.082(2) -0.056(2) -0.0039(16) 0.0184(17)
C45 0.0373(15) 0.0540(17) 0.0509(17) -0.0224(14) -0.0042(13) 0.0027(13)
C46 0.0357(15) 0.0503(17) 0.0530(17) -0.0273(14) -0.0026(13) 0.0026(12)
C47 0.0322(14) 0.0583(18) 0.0425(15) -0.0250(14) -0.0035(12) 0.0068(13)
C48 0.0496(19) 0.058(2) 0.074(2) -0.0207(18) -0.0148(17) 0.0005(15)
C49 0.050(2) 0.088(3) 0.085(3) -0.038(2) -0.0182(19) 0.0024(19)
C50 0.047(2) 0.107(3) 0.064(2) -0.028(2) -0.0190(17) 0.012(2)
C51 0.075(3) 0.087(3) 0.078(3) 0.007(2) -0.020(2) 0.006(2)
C52 0.056(2) 0.071(2) 0.070(2) -0.0050(19) -0.0132(18) -0.0066(18)
C53 0.0293(14) 0.0554(17) 0.0536(17) -0.0268(15) -0.0029(12) 0.0068(12)
C54 0.0471(18) 0.0597(19) 0.067(2) -0.0301(17) 0.0045(15) -0.0064(15)
C55 0.054(2) 0.075(2) 0.057(2) -0.0235(18) 0.0108(16) -0.0108(17)
C56 0.0426(17) 0.080(2) 0.0513(18) -0.0335(17) 0.0047(14) -0.0041(16)
C57 0.0322(14) 0.0595(18) 0.0549(18) -0.0306(15) -0.0031(13) 0.0042(13)
C58 0.0275(13) 0.0544(17) 0.0520(17) -0.0245(14) -0.0020(12) 0.0060(12)
C59 0.115(4) 0.091(3) 0.083(3) -0.061(3) 0.017(3) -0.017(3)
Cl1 0.0665(5) 0.0630(5) 0.0497(4) -0.0282(4) -0.0018(4) -0.0025(4)

loop_
_atom_type_symbol
_atom_type_description
_atom_type_scat_dispersion_real
_atom_type_scat_dispersion_imag
_atom_type_scat_source
C C 0.0033 0.0016 'International Tables Vol C Tables 4.2.6.8 and 6.1.1.4'
H H 0.0000 0.0000 'International Tables Vol C Tables 4.2.6.8 and 6.1.1.4'
Cl Cl 0.1484 0.1585 'International Tables Vol C Tables 4.2.6.8 and 6.1.1.4'
N N 0.0061 0.0033 'International Tables Vol C Tables 4.2.6.8 and 6.1.1.4'
O O 0.0106 0.0060 'International Tables Vol C Tables 4.2.6.8 and 6.1.1.4'
Pd Pd -0.9988 1.0072 'International Tables Vol C Tables 4.2.6.8 and 6.1.1.4'
S S 0.1246 0.1234 'International Tables Vol C Tables 4.2.6.8 and 6.1.1.4'

loop_
_geom_angle_atom_site_label_1
_geom_angle_atom_site_label_2
_geom_angle_atom_site_label_3
_geom_angle
S1 Pd1 S2 86.95(3)
O1 Pd1 S1 177.04(6)
O1 Pd1 S2 95.99(6)
N1 Pd1 S1 84.56(7)
N1 Pd1 S2 171.47(7)
N1 Pd1 O1 92.51(8)
C9 S1 Pd1 96.01(10)
C16 S2 Pd1 110.86(11)
C7 O1 Pd1 125.15(18)
C6 O2 C8 118.7(3)
C0AA O3 H3 109.5
C28 O4 C29 117.5(3)
N2 N1 Pd1 121.34(17)
C1 N1 Pd1 124.5(2)
C1 N1 N2 114.1(2)
C9 N2 N1 113.0(2)
C9 N3 H3A 114.8
C9 N3 C10 130.4(3)
C10 N3 H3A 114.8
N5 N4 H4 123.5
C16 N4 H4 123.5
C16 N4 N5 113.0(2)
C17 N5 N4 104.2(2)
C16 N6 C17 107.2(2)
C16 N6 C18 126.9(2)
C17 N6 C18 125.8(2)
O3 C0AA C24 119.5(3)
O3 C0AA C28 120.7(3)
C24 C0AA C28 119.8(3)
N1 C1 H1 116.1
N1 C1 C2 127.8(3)
C2 C1 H1 116.1
C3 C2 C1 116.9(3)
C7 C2 C1 124.2(3)
C7 C2 C3 118.9(3)
C2 C3 H3B 119.5
C4 C3 C2 121.1(3)
C4 C3 H3B 119.5
C3 C4 H4A 119.9
C3 C4 C5 120.2(3)
C5 C4 H4A 119.9
C4 C5 H5 119.9
C6 C5 C4 120.3(3)
C6 C5 H5 119.9
O2 C6 C7 112.9(3)
C5 C6 O2 125.9(3)
C5 C6 C7 121.2(3)
O1 C7 C2 125.5(3)
O1 C7 C6 116.2(3)
C2 C7 C6 118.3(3)
O2 C8 H8A 109.5
O2 C8 H8B 109.5
O2 C8 H8C 109.5
H8A C8 H8B 109.5
H8A C8 H8C 109.5
H8B C8 H8C 109.5
N2 C9 S1 125.0(2)
N2 C9 N3 120.9(3)
N3 C9 S1 114.1(2)
C11 C10 N3 124.2(3)
C11 C10 C15 119.8(3)
C15 C10 N3 116.0(3)
C10 C11 H11 120.6
C10 C11 C12 118.8(4)
C12 C11 H11 120.6
C11 C12 H12 119.2
C13 C12 C11 121.5(4)
C13 C12 H12 119.2
C12 C13 H13 120.3
C12 C13 C14 119.4(4)
C14 C13 H13 120.3
C13 C14 H14 119.8
C13 C14 C15 120.3(4)
C15 C14 H14 119.8
C10 C15 H15 119.9
C14 C15 C10 120.2(4)
C14 C15 H15 119.9
N4 C16 S2 129.4(2)
N4 C16 N6 104.8(2)
N6 C16 S2 125.9(2)
N5 C17 N6 110.9(3)
N5 C17 C24 124.9(3)
N6 C17 C24 124.1(3)
C19 C18 N6 118.4(3)
C23 C18 N6 120.1(3)
C23 C18 C19 121.5(3)
C18 C19 H19 120.8
C18 C19 C20 118.5(3)
C20 C19 H19 120.8
C19 C20 H20 119.8
C21 C20 C19 120.4(3)
C21 C20 H20 119.8
C20 C21 H21 119.9
C20 C21 C22 120.3(3)
C22 C21 H21 119.9
C21 C22 H22 119.9
C21 C22 C23 120.2(3)
C23 C22 H22 119.9
C18 C23 C22 119.1(3)
C18 C23 H23 120.5
C22 C23 H23 120.5
C0AA C24 C17 118.2(3)
C0AA C24 C25 119.9(3)
C25 C24 C17 121.9(3)
C24 C25 H25 120.2
C26 C25 C24 119.7(3)
C26 C25 H25 120.2
C25 C26 H26 119.6
C25 C26 C27 120.9(3)
C27 C26 H26 119.6
C26 C27 H27 119.9
C26 C27 C28 120.1(3)
C28 C27 H27 119.9
O4 C28 C0AA 113.9(3)
O4 C28 C27 126.5(3)
C27 C28 C0AA 119.6(3)
O4 C29 H29A 109.5
O4 C29 H29B 109.5
O4 C29 H29C 109.5
H29A C29 H29B 109.5
H29A C29 H29C 109.5
H29B C29 H29C 109.5
S3 Pd2 S4 86.85(3)
O5 Pd2 S3 176.22(7)
O5 Pd2 S4 95.88(6)
N7 Pd2 S3 85.84(7)
N7 Pd2 S4 172.33(7)
N7 Pd2 O5 91.52(9)
C38 S3 Pd2 97.44(10)
C45 S4 Pd2 110.74(11)
C36 O5 Pd2 124.79(19)
C35 O6 C37 118.5(3)
C58 O7 H7 109.5
C57 O8 C59 116.2(3)
N8 N7 Pd2 116.51(18)
C30 N7 Pd2 126.8(2)
C30 N7 N8 116.7(2)
N7 N8 H8 120.1
C38 N8 N7 119.8(2)
C38 N8 H8 120.1
C38 N9 H9 114.6
C38 N9 C39 130.7(3)
C39 N9 H9 114.6
N11 N10 H10 123.6
C45 N10 H10 123.6
C45 N10 N11 112.8(2)
C46 N11 N10 104.0(2)
C45 N12 C46 107.1(2)
C45 N12 C47 125.5(2)
C46 N12 C47 127.3(2)
N7 C30 H30 117.1
N7 C30 C31 125.9(3)
C31 C30 H30 117.1
C32 C31 C30 116.7(3)
C36 C31 C30 124.1(3)
C36 C31 C32 119.2(3)
C31 C32 H32 119.6
C33 C32 C31 120.8(3)
C33 C32 H32 119.6
C32 C33 H33 119.8
C32 C33 C34 120.4(3)
C34 C33 H33 119.8
C33 C34 H34 120.0
C35 C34 C33 120.0(3)
C35 C34 H34 120.0
O6 C35 C36 113.1(3)
C34 C35 O6 125.6(3)
C34 C35 C36 121.3(3)
O5 C36 C31 126.4(3)
O5 C36 C35 115.4(3)
C31 C36 C35 118.1(3)
O6 C37 H37A 109.5
O6 C37 H37B 109.5
O6 C37 H37C 109.5
H37A C37 H37B 109.5
H37A C37 H37C 109.5
H37B C37 H37C 109.5
N8 C38 S3 120.2(2)
N9 C38 S3 125.8(2)
N9 C38 N8 114.0(3)
C43 C44 H44 120.0
C43 C44 C39 120.0
C39 C44 H44 120.0
C44 C43 H43 120.0
C42 C43 C44 120.0
C42 C43 H43 120.0
C43 C42 H42 120.0
C43 C42 C41 120.0
C41 C42 H42 120.0
C42 C41 H41 120.0
C40 C41 C42 120.0
C40 C41 H41 120.0
C41 C40 H40 120.0
C41 C40 C39 120.0
C39 C40 H40 120.0
C44 C39 N9 115.3(2)
C40 C39 N9 124.7(2)
C40 C39 C44 120.0
N10 C45 S4 130.7(2)
N10 C45 N12 105.1(2)
N12 C45 S4 124.2(2)
N11 C46 N12 111.0(2)
N11 C46 C53 126.0(3)
N12 C46 C53 123.1(2)
C48 C47 N12 118.8(3)
C52 C47 N12 119.4(3)
C52 C47 C48 121.8(3)
C47 C48 H48 120.1
C47 C48 C49 119.8(3)
C49 C48 H48 120.1
C50 C49 C48 118.8(4)
C49 C50 H50 119.4
C51 C50 C49 121.2(3)
C51 C50 H50 119.4
C50 C51 H51 119.9
C50 C51 C52 120.2(4)
C52 C51 H51 119.9
C47 C52 C51 118.3(4)
C47 C52 H52 120.8
C51 C52 H52 120.8
C54 C53 C46 121.4(3)
C54 C53 C58 120.3(3)
C58 C53 C46 118.3(3)
C53 C54 H54 120.2
C55 C54 C53 119.5(3)
C55 C54 H54 120.2
C54 C55 H55 119.7
C54 C55 C56 120.5(3)
C56 C55 H55 119.7
C55 C56 H56 119.9
C57 C56 C55 120.3(3)
C57 C56 H56 119.9
O8 C57 C58 113.5(3)
C56 C57 O8 126.2(3)
C56 C57 C58 120.2(3)
O7 C58 C53 118.8(3)
O7 C58 C57 122.2(3)
C53 C58 C57 119.0(3)
O8 C59 H59A 109.5
O8 C59 H59B 109.5
O8 C59 H59C 109.5
H59A C59 H59B 109.5
H59A C59 H59C 109.5
H59B C59 H59C 109.5

loop_
_geom_bond_atom_site_label_1
_geom_bond_atom_site_label_2
_geom_bond_distance
Pd1 S1 2.2386(7)
Pd1 S2 2.3238(8)
Pd1 O1 2.0288(18)
Pd1 N1 1.992(2)
S1 C9 1.753(3)
S2 C16 1.701(3)
O1 C7 1.319(3)
O2 C6 1.361(4)
O2 C8 1.425(4)
O3 H3 0.8200
O3 C0AA 1.360(4)
O4 C28 1.348(4)
O4 C29 1.416(5)
N1 N2 1.396(3)
N1 C1 1.294(4)
N2 C9 1.297(4)
N3 H3A 0.8600
N3 C9 1.363(4)
N3 C10 1.409(4)
N4 H4 0.8600
N4 N5 1.370(3)
N4 C16 1.326(4)
N5 C17 1.305(4)
N6 C16 1.366(4)
N6 C17 1.378(4)
N6 C18 1.446(4)
C0AA C24 1.377(4)
C0AA C28 1.402(4)
C1 H1 0.9300
C1 C2 1.434(4)
C2 C3 1.419(4)
C2 C7 1.403(4)
C3 H3B 0.9300
C3 C4 1.359(5)
C4 H4A 0.9300
C4 C5 1.397(5)
C5 H5 0.9300
C5 C6 1.360(5)
C6 C7 1.422(4)
C8 H8A 0.9600
C8 H8B 0.9600
C8 H8C 0.9600
C10 C11 1.380(5)
C10 C15 1.385(5)
C11 H11 0.9300
C11 C12 1.391(5)
C12 H12 0.9300
C12 C13 1.360(6)
C13 H13 0.9300
C13 C14 1.376(7)
C14 H14 0.9300
C14 C15 1.377(6)
C15 H15 0.9300
C17 C24 1.473(4)
C18 C19 1.378(4)
C18 C23 1.365(4)
C19 H19 0.9300
C19 C20 1.390(5)
C20 H20 0.9300
C20 C21 1.361(5)
C21 H21 0.9300
C21 C22 1.371(5)
C22 H22 0.9300
C22 C23 1.382(5)
C23 H23 0.9300
C24 C25 1.390(4)
C25 H25 0.9300
C25 C26 1.372(5)
C26 H26 0.9300
C26 C27 1.373(5)
C27 H27 0.9300
C27 C28 1.374(5)
C29 H29A 0.9600
C29 H29B 0.9600
C29 H29C 0.9600
Pd2 S3 2.2537(8)
Pd2 S4 2.3135(8)
Pd2 O5 2.015(2)
Pd2 N7 1.984(2)
S3 C38 1.699(3)
S4 C45 1.707(3)
O5 C36 1.321(4)
O6 C35 1.367(4)
O6 C37 1.422(4)
O7 H7 0.8200
O7 C58 1.354(4)
O8 C57 1.368(4)
O8 C59 1.422(4)
N7 N8 1.379(3)
N7 C30 1.298(4)
N8 H8 0.8600
N8 C38 1.337(4)
N9 H9 0.8600
N9 C38 1.333(4)
N9 C39 1.404(3)
N10 H10 0.8600
N10 N11 1.372(3)
N10 C45 1.322(4)
N11 C46 1.296(4)
N12 C45 1.353(4)
N12 C46 1.380(4)
N12 C47 1.450(4)
C30 H30 0.9300
C30 C31 1.417(4)
C31 C32 1.413(4)
C31 C36 1.402(4)
C32 H32 0.9300
C32 C33 1.361(5)
C33 H33 0.9300
C33 C34 1.385(6)
C34 H34 0.9300
C34 C35 1.366(5)
C35 C36 1.414(4)
C37 H37A 0.9600
C37 H37B 0.9600
C37 H37C 0.9600
C44 H44 0.9300
C44 C43 1.3900
C44 C39 1.3900
C43 H43 0.9300
C43 C42 1.3900
C42 H42 0.9300
C42 C41 1.3900
C41 H41 0.9300
C41 C40 1.3900
C40 H40 0.9300
C40 C39 1.3900
C46 C53 1.476(4)
C47 C48 1.363(4)
C47 C52 1.356(5)
C48 H48 0.9300
C48 C49 1.389(5)
C49 C50 1.362(6)
C50 H50 0.9300
C50 C51 1.361(6)
C51 H51 0.9300
C51 C52 1.395(5)
C52 H52 0.9300
C53 C54 1.386(5)
C53 C58 1.390(4)
C54 H54 0.9300
C54 C55 1.375(5)
C55 H55 0.9300
C55 C56 1.385(5)
C56 H56 0.9300
C56 C57 1.362(5)
C57 C58 1.402(4)
C59 H59A 0.9600
C59 H59B 0.9600
C59 H59C 0.9600

loop_
_geom_torsion_atom_site_label_1
_geom_torsion_atom_site_label_2
_geom_torsion_atom_site_label_3
_geom_torsion_atom_site_label_4
_geom_torsion
Pd1 S1 C9 N2 -0.3(3)
Pd1 S1 C9 N3 -179.7(2)
Pd1 S2 C16 N4 -0.4(3)
Pd1 S2 C16 N6 179.4(2)
Pd1 O1 C7 C2 4.1(4)
Pd1 O1 C7 C6 -176.2(2)
Pd1 N1 N2 C9 -3.4(3)
Pd1 N1 C1 C2 -3.9(5)
O2 C6 C7 O1 -0.5(4)
O2 C6 C7 C2 179.1(3)
O3 C0AA C24 C17 -1.2(4)
O3 C0AA C24 C25 -178.7(3)
O3 C0AA C28 O4 -3.4(4)
O3 C0AA C28 C27 177.8(3)
N1 N2 C9 S1 2.2(4)
N1 N2 C9 N3 -178.5(3)
N1 C1 C2 C3 179.1(3)
N1 C1 C2 C7 -0.2(5)
N2 N1 C1 C2 178.7(3)
N3 C10 C11 C12 177.5(3)
N3 C10 C15 C14 -177.3(4)
N4 N5 C17 N6 -0.1(4)
N4 N5 C17 C24 175.6(3)
N5 N4 C16 S2 -179.4(2)
N5 N4 C16 N6 0.7(4)
N5 C17 C24 C0AA -102.7(4)
N5 C17 C24 C25 74.7(4)
N6 C17 C24 C0AA 72.5(4)
N6 C17 C24 C25 -110.1(4)
N6 C18 C19 C20 -179.4(3)
N6 C18 C23 C22 -179.0(3)
C0AA C24 C25 C26 0.6(5)
C1 N1 N2 C9 174.1(3)
C1 C2 C3 C4 178.9(4)
C1 C2 C7 O1 0.1(5)
C1 C2 C7 C6 -179.6(3)
C2 C3 C4 C5 1.1(6)
C3 C2 C7 O1 -179.3(3)
C3 C2 C7 C6 1.1(5)
C3 C4 C5 C6 0.0(7)
C4 C5 C6 O2 -179.6(4)
C4 C5 C6 C7 -0.7(6)
C5 C6 C7 O1 -179.6(3)
C5 C6 C7 C2 0.1(5)
C7 C2 C3 C4 -1.7(6)
C8 O2 C6 C5 -7.5(5)
C8 O2 C6 C7 173.5(3)
C9 N3 C10 C11 16.1(6)
C9 N3 C10 C15 -165.8(3)
C10 N3 C9 S1 -177.7(3)
C10 N3 C9 N2 2.9(5)
C10 C11 C12 C13 -0.1(6)
C11 C10 C15 C14 0.9(6)
C11 C12 C13 C14 0.5(8)
C12 C13 C14 C15 -0.1(8)
C13 C14 C15 C10 -0.6(8)
C15 C10 C11 C12 -0.6(6)
C16 N4 N5 C17 -0.4(4)
C16 N6 C17 N5 0.6(4)
C16 N6 C17 C24 -175.2(3)
C16 N6 C18 C19 -121.6(3)
C16 N6 C18 C23 58.3(4)
C17 N6 C16 S2 179.4(2)
C17 N6 C16 N4 -0.8(3)
C17 N6 C18 C19 53.7(4)
C17 N6 C18 C23 -126.5(3)
C17 C24 C25 C26 -176.7(3)
C18 N6 C16 S2 -4.6(4)
C18 N6 C16 N4 175.2(3)
C18 N6 C17 N5 -175.5(3)
C18 N6 C17 C24 8.8(5)
C18 C19 C20 C21 -1.5(5)
C19 C18 C23 C22 0.8(5)
C19 C20 C21 C22 0.6(6)
C20 C21 C22 C23 1.0(6)
C21 C22 C23 C18 -1.7(5)
C23 C18 C19 C20 0.8(5)
C24 C0AA C28 O4 177.0(3)
C24 C0AA C28 C27 -1.8(5)
C24 C25 C26 C27 -1.5(6)
C25 C26 C27 C28 0.7(6)
C26 C27 C28 O4 -177.6(4)
C26 C27 C28 C0AA 1.0(5)
C28 C0AA C24 C17 178.4(3)
C28 C0AA C24 C25 1.0(5)
C29 O4 C28 C0AA 158.2(3)
C29 O4 C28 C27 -23.1(6)
Pd2 S3 C38 N8 4.2(3)
Pd2 S3 C38 N9 -175.9(3)
Pd2 S4 C45 N10 9.2(4)
Pd2 S4 C45 N12 -172.9(2)
Pd2 O5 C36 C31 1.7(5)
Pd2 O5 C36 C35 -177.3(2)
Pd2 N7 N8 C38 1.2(4)
Pd2 N7 C30 C31 -4.0(5)
O6 C35 C36 O5 -2.6(5)
O6 C35 C36 C31 178.3(3)
O8 C57 C58 O7 0.5(4)
O8 C57 C58 C53 179.7(3)
N7 N8 C38 S3 -4.1(4)
N7 N8 C38 N9 176.0(3)
N7 C30 C31 C32 177.1(3)
N7 C30 C31 C36 -3.4(5)
N8 N7 C30 C31 179.4(3)
N10 N11 C46 N12 -0.1(3)
N10 N11 C46 C53 -178.3(3)
N11 N10 C45 S4 177.4(2)
N11 N10 C45 N12 -0.8(4)
N11 C46 C53 C54 -83.3(4)
N11 C46 C53 C58 95.4(4)
N12 C46 C53 C54 98.6(4)
N12 C46 C53 C58 -82.6(4)
N12 C47 C48 C49 179.4(3)
N12 C47 C52 C51 -179.5(3)
C30 N7 N8 C38 178.3(3)
C30 C31 C32 C33 177.7(3)
C30 C31 C36 O5 4.6(5)
C30 C31 C36 C35 -176.5(3)
C31 C32 C33 C34 -0.9(6)
C32 C31 C36 O5 -175.9(3)
C32 C31 C36 C35 3.1(5)
C32 C33 C34 C35 2.3(6)
C33 C34 C35 O6 179.0(4)
C33 C34 C35 C36 -1.0(6)
C34 C35 C36 O5 177.4(4)
C34 C35 C36 C31 -1.7(5)
C36 C31 C32 C33 -1.8(5)
C37 O6 C35 C34 -2.7(6)
C37 O6 C35 C36 177.3(4)
C38 N9 C39 C44 152.5(3)
C38 N9 C39 C40 -30.0(5)
C44 C43 C42 C41 0.0
C43 C44 C39 N9 177.6(3)
C43 C44 C39 C40 0.0
C43 C42 C41 C40 0.0
C42 C41 C40 C39 0.0
C41 C40 C39 N9 -177.4(3)
C41 C40 C39 C44 0.0
C39 N9 C38 S3 6.1(6)
C39 N9 C38 N8 -174.0(3)
C39 C44 C43 C42 0.0
C45 N10 N11 C46 0.6(4)
C45 N12 C46 N11 -0.4(4)
C45 N12 C46 C53 177.9(3)
C45 N12 C47 C48 -89.9(4)
C45 N12 C47 C52 89.4(4)
C46 N12 C45 S4 -177.6(2)
C46 N12 C45 N10 0.7(3)
C46 N12 C47 C48 92.8(4)
C46 N12 C47 C52 -88.0(4)
C46 C53 C54 C55 178.0(3)
C46 C53 C58 O7 1.6(4)
C46 C53 C58 C57 -177.6(3)
C47 N12 C45 S4 4.6(4)
C47 N12 C45 N10 -177.1(3)
C47 N12 C46 N11 177.3(3)
C47 N12 C46 C53 -4.4(5)
C47 C48 C49 C50 -0.1(6)
C48 C47 C52 C51 -0.3(6)
C48 C49 C50 C51 0.1(6)
C49 C50 C51 C52 -0.2(7)
C50 C51 C52 C47 0.3(7)
C52 C47 C48 C49 0.2(5)
C53 C54 C55 C56 -0.2(5)
C54 C53 C58 O7 -179.6(3)
C54 C53 C58 C57 1.2(4)
C54 C55 C56 C57 0.7(5)
C55 C56 C57 O8 179.3(3)
C55 C56 C57 C58 -0.3(5)
C56 C57 C58 O7 -179.9(3)
C56 C57 C58 C53 -0.6(4)
C58 C53 C54 C55 -0.8(5)
C59 O8 C57 C56 8.8(5)
C59 O8 C57 C58 -171.5(3)

loop_
_smtbx_masks_void_nr
_smtbx_masks_void_average_x
_smtbx_masks_void_average_y
_smtbx_masks_void_average_z
_smtbx_masks_void_volume
_smtbx_masks_void_count_electrons
1 -0.312 0.500 0.500 219.7 37.5
2 0.473 0.866 0.797 16.0 0.0
3 0.527 0.134 0.203 16.0 0.0
